data_1559994
loop_
_publ_author_name
'Maisuls, Iv\'an'
'Wang, Cui'
'Gutierrez Suburu, Matias E.'
'Wilde, Sebastian'
'Daniliuc, Constantin-Gabriel'
'Br\"unink, Dana'
'Doltsinis, Nikos L.'
'Ostendorp, Stefan'
'Wilde, Gerhard'
'K\"osters, Jutta'
'Resch-Genger, Ute'
'Strassert, Cristian A.'

_publ_section_title
;
 Ligand-controlled and nanoconfinement-boosted luminescence employing
 Pt(ii) and Pd(ii) complexes: from color-tunable aggregation-enhanced dual
 emitters towards self-referenced oxygen reporters
;
_journal_issue 9
_journal_name_full 'Chemical Science'
_journal_page_first 3270
_journal_page_last 3281
_journal_paper_doi 10.1039/D0SC06126C
_journal_volume 12
_journal_year 2021
_chemical_formula_sum 'C29 H19 F2 N3 O Pt'
_chemical_formula_weight 658.56
_space_group_IT_number 2
_space_group_name_Hall '-P 1'
_space_group_name_H-M_alt 'P -1'
_symmetry_cell_setting triclinic
_symmetry_space_group_name_H-M 'P -1'
_atom_sites_solution_hydrogens geom
_atom_sites_solution_primary direct
_atom_sites_solution_secondary difmap
_audit_creation_method SHELXL-97
_audit_update_record
;
2020-08-19 deposited with the CCDC.	2021-01-06 downloaded from the CCDC.
;
_cell_angle_alpha 117.792(1)
_cell_angle_beta 105.826(1)
_cell_angle_gamma 94.593(1)
_cell_formula_units_Z 2
_cell_length_a 9.3869(3)
_cell_length_b 11.7589(2)
_cell_length_c 11.9012(3)
_cell_measurement_reflns_used 2800
_cell_measurement_temperature 173(2)
_cell_measurement_theta_max 28.28
_cell_measurement_theta_min 4.08
_cell_volume 1084.42(5)
_computing_cell_refinement 'Collect (Nonius B.V., 1998)'
_computing_data_collection 'Collect (Nonius B.V., 1998)'
_computing_data_reduction 'Denzo-SMN (Otwinowski & Minor, 1997)'
_computing_molecular_graphics 'XP-SHELXL-2013 (Sheldrick, 2013)'
_computing_publication_material 'SHELXL-2013 (Sheldrick, 2013)'
_computing_structure_refinement 'SHELXL-2013 (Sheldrick, 2013)'
_computing_structure_solution 'SHELXL-2013 (Sheldrick, 2013)'
_diffrn_ambient_temperature 173(2)
_diffrn_measured_fraction_theta_full 0.987
_diffrn_measured_fraction_theta_max 0.987
_diffrn_measurement_device_type 'Nonius KappaCCD APEXII'
_diffrn_measurement_method '\w and \f scans'
_diffrn_radiation_monochromator 'Montel mirror'
_diffrn_radiation_source 'rotating anode Nonius FR591'
_diffrn_radiation_type MoK\a
_diffrn_radiation_wavelength 0.71073
_diffrn_reflns_av_R_equivalents 0.039
_diffrn_reflns_av_sigmaI/netI 0.0277
_diffrn_reflns_limit_h_max 11
_diffrn_reflns_limit_h_min 0
_diffrn_reflns_limit_k_max 13
_diffrn_reflns_limit_k_min -13
_diffrn_reflns_limit_l_max 13
_diffrn_reflns_limit_l_min -14
_diffrn_reflns_number 9828
_diffrn_reflns_theta_full 25.00
_diffrn_reflns_theta_max 25.00
_diffrn_reflns_theta_min 4.14
_exptl_absorpt_coefficient_mu 6.518
_exptl_absorpt_correction_T_max 0.8285
_exptl_absorpt_correction_T_min 0.5618
_exptl_absorpt_correction_type multi-scan
_exptl_absorpt_process_details 'Denzo (Otwinowski, Borek, Majewski & Minor, 2003)'
_exptl_crystal_colour yellow
_exptl_crystal_density_diffrn 2.017
_exptl_crystal_density_method 'not measured'
_exptl_crystal_description plate
_exptl_crystal_F_000 636
_exptl_crystal_size_max 0.10
_exptl_crystal_size_mid 0.06
_exptl_crystal_size_min 0.03
_refine_diff_density_max 0.857
_refine_diff_density_min -1.379
_refine_diff_density_rms 0.109
_refine_ls_extinction_method none
_refine_ls_goodness_of_fit_ref 1.056
_refine_ls_hydrogen_treatment constr
_refine_ls_matrix_type full
_refine_ls_number_parameters 326
_refine_ls_number_reflns 3763
_refine_ls_number_restraints 0
_refine_ls_restrained_S_all 1.056
_refine_ls_R_factor_all 0.0258
_refine_ls_R_factor_gt 0.0248
_refine_ls_shift/su_max 0.002
_refine_ls_shift/su_mean 0.000
_refine_ls_structure_factor_coef Fsqd
_refine_ls_weighting_details 'calc w=1/[\s^2^(Fo^2^)+(0.0281P)^2^+3.3469P] where P=(Fo^2^+2Fc^2^)/3'
_refine_ls_weighting_scheme calc
_refine_ls_wR_factor_gt 0.0608
_refine_ls_wR_factor_ref 0.0619
_reflns_number_gt 3653
_reflns_number_total 3763
_reflns_threshold_expression >2sigma(I)
_cod_data_source_file d0sc06126c2.cif
_cod_data_source_block dan9176
_cod_depositor_comments 'Adding full bibliography for 1559992--1559996.cif.'
_cod_original_cell_volume 1084.41(5)
_cod_original_sg_symbol_H-M P-1
_cod_database_code 1559994

loop_
_symmetry_equiv_pos_as_xyz
'x, y, z'
'-x, -y, -z'

loop_
_atom_site_label
_atom_site_type_symbol
_atom_site_fract_x
_atom_site_fract_y
_atom_site_fract_z
_atom_site_U_iso_or_equiv
_atom_site_adp_type
_atom_site_occupancy
_atom_site_symmetry_multiplicity
_atom_site_calc_flag
_atom_site_refinement_flags
_atom_site_disorder_assembly
_atom_site_disorder_group
Pt1 Pt 0.794369(17) 0.416849(14) 0.485280(15) 0.02388(7) Uani 1 1 d . . .
F1 F 0.5939(3) -0.0829(3) 0.0392(3) 0.0422(7) Uani 1 1 d . . .
F2 F 0.3491(4) 0.3671(3) 0.0455(3) 0.0461(7) Uani 1 1 d . . .
C1 C 0.7900(5) 0.2291(4) 0.3554(4) 0.0269(9) Uani 1 1 d . . .
C2 C 0.6798(5) 0.1317(4) 0.2316(4) 0.0288(9) Uani 1 1 d . . .
H2 H 0.5868 0.1507 0.1970 0.035 Uiso 1 1 calc R . .
C3 C 0.7048(6) 0.0093(5) 0.1600(5) 0.0336(11) Uani 1 1 d . . .
C4 C 0.8355(6) -0.0291(5) 0.2021(5) 0.0349(11) Uani 1 1 d . . .
H4 H 0.8501 -0.1142 0.1482 0.042 Uiso 1 1 calc R . .
C5 C 0.9440(6) 0.0638(5) 0.3275(5) 0.0344(10) Uani 1 1 d . . .
H5 H 1.0349 0.0418 0.3613 0.041 Uiso 1 1 calc R . .
C6 C 0.9215(5) 0.1887(4) 0.4046(4) 0.0278(9) Uani 1 1 d . . .
C7 C 1.0221(5) 0.2810(4) 0.5450(4) 0.0266(9) Uani 1 1 d . . .
N8 N 0.9779(4) 0.3962(3) 0.6092(3) 0.0236(7) Uani 1 1 d . . .
C9 C 1.1459(5) 0.2541(5) 0.6147(5) 0.0301(10) Uani 1 1 d . . .
H9 H 1.1765 0.1747 0.5696 0.036 Uiso 1 1 calc R . .
C10 C 1.2246(5) 0.3442(5) 0.7508(5) 0.0308(10) Uani 1 1 d . . .
H10 H 1.3083 0.3262 0.8005 0.037 Uiso 1 1 calc R . .
C11 C 1.1808(5) 0.4605(4) 0.8138(4) 0.0285(9) Uani 1 1 d . . .
H11 H 1.2353 0.5232 0.9070 0.034 Uiso 1 1 calc R . .
C12 C 1.0565(5) 0.4866(4) 0.7413(4) 0.0254(9) Uani 1 1 d . . .
N13 N 1.0148(4) 0.6064(4) 0.8088(4) 0.0265(8) Uani 1 1 d . . .
C14 C 0.9077(5) 0.6677(4) 0.7629(4) 0.0275(9) Uani 1 1 d . . .
N15 N 0.8116(4) 0.6058(4) 0.6331(4) 0.0256(8) Uani 1 1 d . . .
C16 C 0.9036(6) 0.7948(5) 0.8563(5) 0.0350(11) Uani 1 1 d . . .
H16 H 0.9739 0.8391 0.9469 0.042 Uiso 1 1 calc R . .
C17 C 0.7978(6) 0.8557(5) 0.8168(5) 0.0378(11) Uani 1 1 d . . .
H17 H 0.7936 0.9414 0.8805 0.045 Uiso 1 1 calc R . .
C18 C 0.6969(6) 0.7913(5) 0.6833(5) 0.0344(10) Uani 1 1 d . . .
H18 H 0.6231 0.8322 0.6549 0.041 Uiso 1 1 calc R . .
C19 C 0.7059(5) 0.6675(5) 0.5933(5) 0.0289(9) Uani 1 1 d . . .
C20 C 0.6070(5) 0.5878(5) 0.4504(5) 0.0303(10) Uani 1 1 d . . .
C21 C 0.6279(5) 0.4593(4) 0.3744(5) 0.0284(9) Uani 1 1 d . . .
C22 C 0.5370(5) 0.3868(5) 0.2351(5) 0.0296(10) Uani 1 1 d . . .
H22 H 0.5472 0.3007 0.1785 0.035 Uiso 1 1 calc R . .
C23 C 0.4344(5) 0.4406(5) 0.1819(5) 0.0349(11) Uani 1 1 d . . .
C24 C 0.4108(6) 0.5648(5) 0.2546(5) 0.0388(11) Uani 1 1 d . . .
H24 H 0.3376 0.5981 0.2136 0.047 Uiso 1 1 calc R . .
C25 C 0.5004(6) 0.6379(5) 0.3913(5) 0.0347(11) Uani 1 1 d . . .
H25 H 0.4888 0.7241 0.4458 0.042 Uiso 1 1 calc R . .
C31 C 1.1009(5) 0.6847(4) 0.9543(4) 0.0270(9) Uani 1 1 d . . .
C32 C 1.0412(5) 0.6728(4) 1.0432(4) 0.0281(9) Uani 1 1 d . . .
H32 H 0.9467 0.6114 1.0094 0.034 Uiso 1 1 calc R . .
C33 C 1.1193(5) 0.7507(4) 1.1825(4) 0.0273(9) Uani 1 1 d . . .
H33 H 1.0782 0.7430 1.2439 0.033 Uiso 1 1 calc R . .
C34 C 1.2584(5) 0.8403(4) 1.2312(4) 0.0261(9) Uani 1 1 d . . .
C35 C 1.3193(5) 0.8496(5) 1.1407(5) 0.0306(10) Uani 1 1 d . . .
H35 H 1.4153 0.9089 1.1738 0.037 Uiso 1 1 calc R . .
C36 C 1.2401(5) 0.7725(4) 1.0024(5) 0.0289(9) Uani 1 1 d . . .
H36 H 1.2810 0.7797 0.9406 0.035 Uiso 1 1 calc R . .
O1 O 1.3441(4) 0.9225(3) 1.3658(3) 0.0362(8) Uani 1 1 d . . .
C37 C 1.2900(5) 0.9110(5) 1.4621(5) 0.0345(11) Uani 1 1 d . . .
H37A H 1.1909 0.9336 1.4546 0.052 Uiso 1 1 calc R . .
H37B H 1.3632 0.9718 1.5539 0.052 Uiso 1 1 calc R . .
H37C H 1.2787 0.8199 1.4439 0.052 Uiso 1 1 calc R . .

loop_
_atom_site_aniso_label
_atom_site_aniso_U_11
_atom_site_aniso_U_22
_atom_site_aniso_U_33
_atom_site_aniso_U_23
_atom_site_aniso_U_13
_atom_site_aniso_U_12
Pt1 0.02571(11) 0.02313(10) 0.02144(10) 0.01176(8) 0.00611(7) 0.00412(7)
F1 0.0450(17) 0.0316(15) 0.0286(14) 0.0058(12) 0.0017(13) 0.0054(12)
F2 0.0478(18) 0.0500(18) 0.0310(15) 0.0208(14) -0.0010(13) 0.0163(14)
C1 0.029(2) 0.032(2) 0.025(2) 0.0179(19) 0.0115(18) 0.0093(18)
C2 0.033(2) 0.026(2) 0.026(2) 0.0143(19) 0.0076(19) 0.0049(18)
C3 0.038(3) 0.033(2) 0.022(2) 0.0124(19) 0.005(2) 0.000(2)
C4 0.043(3) 0.027(2) 0.029(2) 0.010(2) 0.011(2) 0.012(2)
C5 0.039(3) 0.033(2) 0.032(2) 0.016(2) 0.012(2) 0.015(2)
C6 0.032(2) 0.029(2) 0.022(2) 0.0131(18) 0.0082(19) 0.0048(18)
C7 0.028(2) 0.026(2) 0.027(2) 0.0138(18) 0.0109(18) 0.0023(17)
N8 0.0252(18) 0.0231(17) 0.0204(17) 0.0102(15) 0.0078(15) 0.0023(14)
C9 0.032(2) 0.028(2) 0.030(2) 0.0147(19) 0.009(2) 0.0079(19)
C10 0.026(2) 0.033(2) 0.034(2) 0.019(2) 0.0073(19) 0.0080(19)
C11 0.027(2) 0.028(2) 0.025(2) 0.0130(18) 0.0029(18) 0.0008(18)
C12 0.030(2) 0.022(2) 0.024(2) 0.0118(17) 0.0092(18) 0.0028(17)
N13 0.0300(19) 0.0235(18) 0.0231(18) 0.0118(15) 0.0060(15) 0.0048(15)
C14 0.029(2) 0.025(2) 0.028(2) 0.0151(18) 0.0067(19) 0.0041(18)
N15 0.0238(18) 0.0265(18) 0.0262(19) 0.0144(16) 0.0073(15) 0.0046(15)
C16 0.046(3) 0.024(2) 0.030(2) 0.013(2) 0.007(2) 0.007(2)
C17 0.049(3) 0.026(2) 0.033(3) 0.012(2) 0.012(2) 0.013(2)
C18 0.033(3) 0.037(3) 0.034(3) 0.018(2) 0.010(2) 0.011(2)
C19 0.029(2) 0.030(2) 0.031(2) 0.0171(19) 0.0107(19) 0.0055(18)
C20 0.029(2) 0.032(2) 0.031(2) 0.018(2) 0.012(2) 0.0047(19)
C21 0.028(2) 0.029(2) 0.030(2) 0.0164(19) 0.0119(19) 0.0035(18)
C22 0.030(2) 0.034(2) 0.024(2) 0.0175(19) 0.0056(19) 0.0069(19)
C23 0.028(2) 0.039(3) 0.031(2) 0.017(2) 0.003(2) 0.004(2)
C24 0.031(3) 0.045(3) 0.047(3) 0.030(3) 0.009(2) 0.013(2)
C25 0.035(3) 0.034(2) 0.042(3) 0.022(2) 0.017(2) 0.016(2)
C31 0.030(2) 0.024(2) 0.023(2) 0.0118(18) 0.0056(18) 0.0051(18)
C32 0.025(2) 0.027(2) 0.029(2) 0.0138(19) 0.0050(18) 0.0019(17)
C33 0.031(2) 0.024(2) 0.029(2) 0.0150(18) 0.0101(19) 0.0075(18)
C34 0.027(2) 0.021(2) 0.023(2) 0.0112(17) 0.0015(18) 0.0018(17)
C35 0.029(2) 0.029(2) 0.033(2) 0.017(2) 0.008(2) 0.0014(18)
C36 0.030(2) 0.028(2) 0.028(2) 0.0147(19) 0.0093(19) 0.0033(18)
O1 0.0347(18) 0.0402(18) 0.0237(16) 0.0148(14) 0.0032(14) -0.0059(15)
C37 0.034(3) 0.041(3) 0.024(2) 0.015(2) 0.0054(19) 0.007(2)

loop_
_atom_type_symbol
_atom_type_description
_atom_type_scat_dispersion_real
_atom_type_scat_dispersion_imag
_atom_type_scat_source
C C 0.0033 0.0016 'International Tables Vol C Tables 4.2.6.8 and 6.1.1.4'
H H 0.0000 0.0000 'International Tables Vol C Tables 4.2.6.8 and 6.1.1.4'
N N 0.0061 0.0033 'International Tables Vol C Tables 4.2.6.8 and 6.1.1.4'
O O 0.0106 0.0060 'International Tables Vol C Tables 4.2.6.8 and 6.1.1.4'
F F 0.0171 0.0103 'International Tables Vol C Tables 4.2.6.8 and 6.1.1.4'
Pt Pt -1.7033 8.3905 'International Tables Vol C Tables 4.2.6.8 and 6.1.1.4'

loop_
_geom_angle_atom_site_label_1
_geom_angle_atom_site_label_2
_geom_angle_atom_site_label_3
_geom_angle
_geom_angle_site_symmetry_1
_geom_angle_site_symmetry_3
_geom_angle_publ_flag
C1 Pt1 C21 103.51(18) . . ?
C1 Pt1 N15 174.27(15) . . ?
C21 Pt1 N15 82.01(17) . . ?
C1 Pt1 N8 81.98(16) . . ?
C21 Pt1 N8 173.31(15) . . ?
N15 Pt1 N8 92.61(14) . . ?
C2 C1 C6 115.9(4) . . ?
C2 C1 Pt1 131.6(4) . . ?
C6 C1 Pt1 112.4(3) . . ?
C3 C2 C1 120.5(4) . . ?
C3 C2 H2 119.7 . . ?
C1 C2 H2 119.7 . . ?
C2 C3 F1 118.5(4) . . ?
C2 C3 C4 124.3(4) . . ?
F1 C3 C4 117.1(4) . . ?
C3 C4 C5 116.3(4) . . ?
C3 C4 H4 121.8 . . ?
C5 C4 H4 121.8 . . ?
C4 C5 C6 121.1(5) . . ?
C4 C5 H5 119.5 . . ?
C6 C5 H5 119.5 . . ?
C5 C6 C1 121.6(4) . . ?
C5 C6 C7 122.2(4) . . ?
C1 C6 C7 116.0(4) . . ?
N8 C7 C9 120.7(4) . . ?
N8 C7 C6 114.6(4) . . ?
C9 C7 C6 124.5(4) . . ?
C12 N8 C7 120.5(4) . . ?
C12 N8 Pt1 125.4(3) . . ?
C7 N8 Pt1 114.0(3) . . ?
C10 C9 C7 119.3(4) . . ?
C10 C9 H9 120.4 . . ?
C7 C9 H9 120.4 . . ?
C11 C10 C9 119.6(4) . . ?
C11 C10 H10 120.2 . . ?
C9 C10 H10 120.2 . . ?
C10 C11 C12 120.3(4) . . ?
C10 C11 H11 119.8 . . ?
C12 C11 H11 119.8 . . ?
N8 C12 C11 119.6(4) . . ?
N8 C12 N13 121.6(4) . . ?
C11 C12 N13 118.9(4) . . ?
C12 N13 C14 132.7(4) . . ?
C12 N13 C31 113.9(4) . . ?
C14 N13 C31 113.3(4) . . ?
N15 C14 C16 120.3(4) . . ?
N15 C14 N13 121.4(4) . . ?
C16 C14 N13 118.2(4) . . ?
C14 N15 C19 119.6(4) . . ?
C14 N15 Pt1 125.6(3) . . ?
C19 N15 Pt1 114.6(3) . . ?
C17 C16 C14 119.9(5) . . ?
C17 C16 H16 120.0 . . ?
C14 C16 H16 120.0 . . ?
C16 C17 C18 119.8(5) . . ?
C16 C17 H17 120.1 . . ?
C18 C17 H17 120.1 . . ?
C19 C18 C17 118.8(5) . . ?
C19 C18 H18 120.6 . . ?
C17 C18 H18 120.6 . . ?
C18 C19 N15 121.4(4) . . ?
C18 C19 C20 124.9(4) . . ?
N15 C19 C20 113.7(4) . . ?
C25 C20 C21 121.7(4) . . ?
C25 C20 C19 121.2(4) . . ?
C21 C20 C19 117.1(4) . . ?
C22 C21 C20 116.1(4) . . ?
C22 C21 Pt1 131.2(4) . . ?
C20 C21 Pt1 112.6(3) . . ?
C23 C22 C21 120.0(5) . . ?
C23 C22 H22 120.0 . . ?
C21 C22 H22 120.0 . . ?
C22 C23 F2 118.1(4) . . ?
C22 C23 C24 124.8(5) . . ?
F2 C23 C24 117.1(4) . . ?
C23 C24 C25 116.0(5) . . ?
C23 C24 H24 122.0 . . ?
C25 C24 H24 122.0 . . ?
C24 C25 C20 121.5(5) . . ?
C24 C25 H25 119.3 . . ?
C20 C25 H25 119.3 . . ?
C32 C31 C36 120.5(4) . . ?
C32 C31 N13 119.5(4) . . ?
C36 C31 N13 120.0(4) . . ?
C31 C32 C33 120.1(4) . . ?
C31 C32 H32 120.0 . . ?
C33 C32 H32 120.0 . . ?
C32 C33 C34 119.5(4) . . ?
C32 C33 H33 120.2 . . ?
C34 C33 H33 120.2 . . ?
O1 C34 C35 115.5(4) . . ?
O1 C34 C33 124.5(4) . . ?
C35 C34 C33 120.0(4) . . ?
C36 C35 C34 120.0(4) . . ?
C36 C35 H35 120.0 . . ?
C34 C35 H35 120.0 . . ?
C35 C36 C31 119.9(4) . . ?
C35 C36 H36 120.1 . . ?
C31 C36 H36 120.1 . . ?
C34 O1 C37 117.4(3) . . ?
O1 C37 H37A 109.5 . . ?
O1 C37 H37B 109.5 . . ?
H37A C37 H37B 109.5 . . ?
O1 C37 H37C 109.5 . . ?
H37A C37 H37C 109.5 . . ?
H37B C37 H37C 109.5 . . ?

loop_
_geom_bond_atom_site_label_1
_geom_bond_atom_site_label_2
_geom_bond_distance
_geom_bond_site_symmetry_2
_geom_bond_publ_flag
Pt1 C1 2.009(5) . ?
Pt1 C21 2.012(5) . ?
Pt1 N15 2.050(4) . ?
Pt1 N8 2.054(4) . ?
F1 C3 1.370(5) . ?
F2 C23 1.377(5) . ?
C1 C2 1.399(6) . ?
C1 C6 1.432(6) . ?
C2 C3 1.369(7) . ?
C2 H2 0.9500 . ?
C3 C4 1.387(7) . ?
C4 C5 1.389(7) . ?
C4 H4 0.9500 . ?
C5 C6 1.394(7) . ?
C5 H5 0.9500 . ?
C6 C7 1.465(6) . ?
C7 N8 1.374(6) . ?
C7 C9 1.384(7) . ?
N8 C12 1.352(6) . ?
C9 C10 1.383(7) . ?
C9 H9 0.9500 . ?
C10 C11 1.380(7) . ?
C10 H10 0.9500 . ?
C11 C12 1.398(6) . ?
C11 H11 0.9500 . ?
C12 N13 1.409(6) . ?
N13 C14 1.418(6) . ?
N13 C31 1.459(5) . ?
C14 N15 1.348(6) . ?
C14 C16 1.398(7) . ?
N15 C19 1.383(6) . ?
C16 C17 1.376(7) . ?
C16 H16 0.9500 . ?
C17 C18 1.392(7) . ?
C17 H17 0.9500 . ?
C18 C19 1.374(7) . ?
C18 H18 0.9500 . ?
C19 C20 1.465(6) . ?
C20 C25 1.393(7) . ?
C20 C21 1.418(7) . ?
C21 C22 1.413(6) . ?
C22 C23 1.367(7) . ?
C22 H22 0.9500 . ?
C23 C24 1.382(7) . ?
C24 C25 1.388(7) . ?
C24 H24 0.9500 . ?
C25 H25 0.9500 . ?
C31 C32 1.379(6) . ?
C31 C36 1.388(6) . ?
C32 C33 1.392(6) . ?
C32 H32 0.9500 . ?
C33 C34 1.396(6) . ?
C33 H33 0.9500 . ?
C34 O1 1.370(5) . ?
C34 C35 1.391(6) . ?
C35 C36 1.385(6) . ?
C35 H35 0.9500 . ?
C36 H36 0.9500 . ?
O1 C37 1.428(6) . ?
C37 H37A 0.9800 . ?
C37 H37B 0.9800 . ?
C37 H37C 0.9800 . ?

loop_
_geom_torsion_atom_site_label_1
_geom_torsion_atom_site_label_2
_geom_torsion_atom_site_label_3
_geom_torsion_atom_site_label_4
_geom_torsion
_geom_torsion_site_symmetry_1
_geom_torsion_site_symmetry_2
_geom_torsion_site_symmetry_3
_geom_torsion_site_symmetry_4
_geom_torsion_publ_flag
C21 Pt1 C1 C2 -16.4(5) . . . . ?
N15 Pt1 C1 C2 148.2(13) . . . . ?
N8 Pt1 C1 C2 167.5(4) . . . . ?
C21 Pt1 C1 C6 167.2(3) . . . . ?
N15 Pt1 C1 C6 -28.2(16) . . . . ?
N8 Pt1 C1 C6 -8.9(3) . . . . ?
C6 C1 C2 C3 -4.5(6) . . . . ?
Pt1 C1 C2 C3 179.3(3) . . . . ?
C1 C2 C3 F1 -179.8(4) . . . . ?
C1 C2 C3 C4 0.8(7) . . . . ?
C2 C3 C4 C5 2.0(7) . . . . ?
F1 C3 C4 C5 -177.4(4) . . . . ?
C3 C4 C5 C6 -0.7(7) . . . . ?
C4 C5 C6 C1 -3.2(7) . . . . ?
C4 C5 C6 C7 170.6(4) . . . . ?
C2 C1 C6 C5 5.7(6) . . . . ?
Pt1 C1 C6 C5 -177.3(3) . . . . ?
C2 C1 C6 C7 -168.5(4) . . . . ?
Pt1 C1 C6 C7 8.5(5) . . . . ?
C5 C6 C7 N8 -175.8(4) . . . . ?
C1 C6 C7 N8 -1.7(5) . . . . ?
C5 C6 C7 C9 -0.7(7) . . . . ?
C1 C6 C7 C9 173.4(4) . . . . ?
C9 C7 N8 C12 1.2(6) . . . . ?
C6 C7 N8 C12 176.6(4) . . . . ?
C9 C7 N8 Pt1 178.8(3) . . . . ?
C6 C7 N8 Pt1 -5.8(4) . . . . ?
C1 Pt1 N8 C12 -174.3(4) . . . . ?
C21 Pt1 N8 C12 40.1(14) . . . . ?
N15 Pt1 N8 C12 3.8(3) . . . . ?
C1 Pt1 N8 C7 8.3(3) . . . . ?
C21 Pt1 N8 C7 -137.3(12) . . . . ?
N15 Pt1 N8 C7 -173.6(3) . . . . ?
N8 C7 C9 C10 0.5(6) . . . . ?
C6 C7 C9 C10 -174.3(4) . . . . ?
C7 C9 C10 C11 -1.5(7) . . . . ?
C9 C10 C11 C12 0.7(7) . . . . ?
C7 N8 C12 C11 -2.0(6) . . . . ?
Pt1 N8 C12 C11 -179.3(3) . . . . ?
C7 N8 C12 N13 179.0(4) . . . . ?
Pt1 N8 C12 N13 1.7(6) . . . . ?
C10 C11 C12 N8 1.0(6) . . . . ?
C10 C11 C12 N13 -180.0(4) . . . . ?
N8 C12 N13 C14 -8.4(7) . . . . ?
C11 C12 N13 C14 172.6(4) . . . . ?
N8 C12 N13 C31 173.2(4) . . . . ?
C11 C12 N13 C31 -5.8(5) . . . . ?
C12 N13 C14 N15 5.8(7) . . . . ?
C31 N13 C14 N15 -175.8(4) . . . . ?
C12 N13 C14 C16 -174.4(4) . . . . ?
C31 N13 C14 C16 4.0(6) . . . . ?
C16 C14 N15 C19 -1.7(6) . . . . ?
N13 C14 N15 C19 178.2(4) . . . . ?
C16 C14 N15 Pt1 -176.8(3) . . . . ?
N13 C14 N15 Pt1 3.0(6) . . . . ?
C1 Pt1 N15 C14 12.9(16) . . . . ?
C21 Pt1 N15 C14 177.8(4) . . . . ?
N8 Pt1 N15 C14 -6.2(4) . . . . ?
C1 Pt1 N15 C19 -162.5(14) . . . . ?
C21 Pt1 N15 C19 2.4(3) . . . . ?
N8 Pt1 N15 C19 178.4(3) . . . . ?
N15 C14 C16 C17 2.1(7) . . . . ?
N13 C14 C16 C17 -177.7(4) . . . . ?
C14 C16 C17 C18 -1.2(8) . . . . ?
C16 C17 C18 C19 -0.1(8) . . . . ?
C17 C18 C19 N15 0.6(7) . . . . ?
C17 C18 C19 C20 179.5(4) . . . . ?
C14 N15 C19 C18 0.3(6) . . . . ?
Pt1 N15 C19 C18 176.0(3) . . . . ?
C14 N15 C19 C20 -178.7(4) . . . . ?
Pt1 N15 C19 C20 -3.0(5) . . . . ?
C18 C19 C20 C25 5.0(7) . . . . ?
N15 C19 C20 C25 -176.0(4) . . . . ?
C18 C19 C20 C21 -176.9(4) . . . . ?
N15 C19 C20 C21 2.1(6) . . . . ?
C25 C20 C21 C22 1.3(6) . . . . ?
C19 C20 C21 C22 -176.7(4) . . . . ?
C25 C20 C21 Pt1 178.0(3) . . . . ?
C19 C20 C21 Pt1 -0.1(5) . . . . ?
C1 Pt1 C21 C22 -6.7(5) . . . . ?
N15 Pt1 C21 C22 174.8(4) . . . . ?
N8 Pt1 C21 C22 138.1(11) . . . . ?
C1 Pt1 C21 C20 177.3(3) . . . . ?
N15 Pt1 C21 C20 -1.2(3) . . . . ?
N8 Pt1 C21 C20 -37.9(14) . . . . ?
C20 C21 C22 C23 -1.1(6) . . . . ?
Pt1 C21 C22 C23 -177.0(4) . . . . ?
C21 C22 C23 F2 179.4(4) . . . . ?
C21 C22 C23 C24 0.3(8) . . . . ?
C22 C23 C24 C25 0.4(8) . . . . ?
F2 C23 C24 C25 -178.7(4) . . . . ?
C23 C24 C25 C20 -0.2(7) . . . . ?
C21 C20 C25 C24 -0.7(7) . . . . ?
C19 C20 C25 C24 177.3(4) . . . . ?
C12 N13 C31 C32 -95.1(5) . . . . ?
C14 N13 C31 C32 86.2(5) . . . . ?
C12 N13 C31 C36 86.4(5) . . . . ?
C14 N13 C31 C36 -92.3(5) . . . . ?
C36 C31 C32 C33 1.1(7) . . . . ?
N13 C31 C32 C33 -177.5(4) . . . . ?
C31 C32 C33 C34 -0.3(7) . . . . ?
C32 C33 C34 O1 179.4(4) . . . . ?
C32 C33 C34 C35 -1.1(7) . . . . ?
O1 C34 C35 C36 -178.8(4) . . . . ?
C33 C34 C35 C36 1.7(7) . . . . ?
C34 C35 C36 C31 -0.9(7) . . . . ?
C32 C31 C36 C35 -0.5(7) . . . . ?
N13 C31 C36 C35 178.0(4) . . . . ?
C35 C34 O1 C37 -176.7(4) . . . . ?
C33 C34 O1 C37 2.8(7) . . . . ?
